data_2210920
loop_
_publ_author_name
'Wan, Rong'
'Guan, Jianning '
'Han, Feng'
'Wu, Feng'
'Wang, Jin-Tang'

_publ_section_title 2-(4-Chlorophenyl)-3-[5-(4-methoxyphenyl)-1,3,4-thiadiazol-2-yl]thiazolidin-4-one
_journal_coeditor_code CF2057
_journal_issue 11
_journal_name_full 'Acta Crystallographica Section E'
_journal_page_first o5274
_journal_page_last o5275
_journal_paper_doi 10.1107/S1600536806042772
_journal_volume 62
_journal_year 2006
_chemical_formula_iupac 'C18 H14 Cl N3 O2 S2'
_chemical_formula_moiety 'C18 H14 Cl N3 O2 S2'
_chemical_formula_sum 'C18 H14 Cl N3 O2 S2'
_chemical_formula_weight 403.89
_chemical_melting_point .473E-305
_chemical_name_systematic
;
2-(4-Chlorophenyl)-3-[5-(4-methoxyphenyl)-1,3,4-thiadiazol-2-yl]thiazolidin-
4-one
;
_space_group_IT_number 14
_symmetry_cell_setting monoclinic
_symmetry_space_group_name_Hall '-P 2yn'
_symmetry_space_group_name_H-M 'P 1 21/n 1'
_atom_sites_solution_hydrogens geom
_atom_sites_solution_primary direct
_atom_sites_solution_secondary difmap
_audit_creation_method SHELXL-97
_cell_angle_alpha 90.00
_cell_angle_beta 109.08(3)
_cell_angle_gamma 90.00
_cell_formula_units_Z 4
_cell_length_a 6.4380(13)
_cell_length_b 31.803(6)
_cell_length_c 9.2650(19)
_cell_measurement_reflns_used 25
_cell_measurement_temperature 293(2)
_cell_measurement_theta_max 12
_cell_measurement_theta_min 10
_cell_volume 1792.8(7)
_computing_cell_refinement 'CAD-4 Software'
_computing_data_collection 'CAD-4 Software (Enraf--Nonius, 1989)'
_computing_data_reduction 'XCAD4 (Harms & Wocadlo, 1995)'
_computing_molecular_graphics 'SHELXTL (Siemens, 1996)'
_computing_publication_material SHELXL97
_computing_structure_refinement 'SHELXL97 (Sheldrick, 1997)'
_computing_structure_solution 'SHELXS97 (Sheldrick, 1997)'
_diffrn_ambient_temperature 293(2)
_diffrn_measured_fraction_theta_full 1.000
_diffrn_measured_fraction_theta_max 1.000
_diffrn_measurement_device_type 'Enraf--Nonius CAD-4'
_diffrn_measurement_method \w/2\q
_diffrn_radiation_monochromator graphite
_diffrn_radiation_source 'fine-focus sealed tube'
_diffrn_radiation_type MoK\a
_diffrn_radiation_wavelength 0.71073
_diffrn_reflns_av_R_equivalents 0.0437
_diffrn_reflns_av_sigmaI/netI 0.0521
_diffrn_reflns_limit_h_max 7
_diffrn_reflns_limit_h_min 0
_diffrn_reflns_limit_k_max 39
_diffrn_reflns_limit_k_min 0
_diffrn_reflns_limit_l_max 10
_diffrn_reflns_limit_l_min -11
_diffrn_reflns_number 3816
_diffrn_reflns_theta_full 25.96
_diffrn_reflns_theta_max 25.96
_diffrn_reflns_theta_min 1.28
_diffrn_standards_decay_% 0
_diffrn_standards_interval_count 200
_diffrn_standards_number 3
_exptl_absorpt_coefficient_mu 0.464
_exptl_absorpt_correction_T_max 0.873
_exptl_absorpt_correction_T_min 0.836
_exptl_absorpt_correction_type psi-scan
_exptl_absorpt_process_details '(North <i>et al.</i>,  1968)'
_exptl_crystal_colour yellow
_exptl_crystal_density_diffrn 1.496
_exptl_crystal_density_method 'not measured'
_exptl_crystal_description block
_exptl_crystal_F_000 832
_exptl_crystal_size_max 0.40
_exptl_crystal_size_mid 0.40
_exptl_crystal_size_min 0.30
_refine_diff_density_max 0.470
_refine_diff_density_min -0.455
_refine_ls_extinction_coef 0.0034(4)
_refine_ls_extinction_method SHELXL97
_refine_ls_goodness_of_fit_ref 1.024
_refine_ls_hydrogen_treatment constr
_refine_ls_matrix_type full
_refine_ls_number_parameters 235
_refine_ls_number_reflns 3505
_refine_ls_number_restraints 0
_refine_ls_restrained_S_all 1.024
_refine_ls_R_factor_all 0.0897
_refine_ls_R_factor_gt 0.0518
_refine_ls_shift/su_max 0.000
_refine_ls_shift/su_mean 0.000
_refine_ls_structure_factor_coef Fsqd
_refine_ls_weighting_details 'calc w=1/[\s^2^(Fo^2^)+(0.05P)^2^+2.3P] where P=(Fo^2^+2Fc^2^)/3'
_refine_ls_weighting_scheme calc
_refine_ls_wR_factor_gt 0.1146
_refine_ls_wR_factor_ref 0.1372
_reflns_number_gt 2453
_reflns_number_total 3505
_reflns_threshold_expression I>2\s(I)
_cod_data_source_file cf2057.cif
_cod_data_source_block I
_cod_original_cell_volume 1792.8(6)
_cod_original_sg_symbol_H-M 'P 21/n'
_cod_database_code 2210920
_cod_database_fobs_code 2210920

loop_
_symmetry_equiv_pos_as_xyz
'x, y, z'
'-x+1/2, y+1/2, -z+1/2'
'-x, -y, -z'
'x-1/2, -y-1/2, z-1/2'

loop_
_atom_site_type_symbol
_atom_site_label
_atom_site_fract_x
_atom_site_fract_y
_atom_site_fract_z
_atom_site_U_iso_or_equiv
_atom_site_adp_type
_atom_site_calc_flag
_atom_site_refinement_flags
_atom_site_occupancy
Cl Cl 0.7348(3) 0.24799(4) -0.00829(14) 0.0753(4) Uani d . 1
S S1 0.31512(14) 0.05189(3) 0.41703(10) 0.0355(2) Uani d . 1
S S2 0.91017(18) 0.16660(4) 0.70437(12) 0.0515(3) Uani d . 1
O O1 -0.1718(4) -0.10762(8) -0.0496(3) 0.0438(6) Uani d . 1
O O2 0.3529(4) 0.11141(9) 0.6334(3) 0.0524(7) Uani d . 1
N N1 0.5600(5) 0.03143(10) 0.2587(4) 0.0417(7) Uani d . 1
N N2 0.6628(5) 0.06572(10) 0.3465(4) 0.0425(8) Uani d . 1
N N3 0.6289(4) 0.11312(9) 0.5302(3) 0.0331(6) Uani d . 1
C C1 -0.3652(6) -0.11969(13) -0.0178(5) 0.0500(10) Uani d . 1
H H1B -0.4397 -0.1414 -0.0875 0.075 Uiso calc R 1
H H1C -0.4604 -0.0958 -0.0294 0.075 Uiso calc R 1
H H1D -0.3259 -0.1300 0.0850 0.075 Uiso calc R 1
C C2 -0.0436(5) -0.07679(11) 0.0396(4) 0.0340(8) Uani d . 1
C C3 0.1322(6) -0.06375(11) -0.0042(4) 0.0376(8) Uani d . 1
H H3A 0.1565 -0.0759 -0.0886 0.045 Uiso calc R 1
C C4 0.2714(6) -0.03271(11) 0.0772(4) 0.0388(8) Uani d . 1
H H4A 0.3897 -0.0242 0.0477 0.047 Uiso calc R 1
C C5 0.2365(5) -0.01394(10) 0.2036(4) 0.0324(7) Uani d . 1
C C6 0.0588(6) -0.02738(11) 0.2445(4) 0.0394(8) Uani d . 1
H H6A 0.0324 -0.0149 0.3276 0.047 Uiso calc R 1
C C7 -0.0807(6) -0.05884(11) 0.1648(4) 0.0401(9) Uani d . 1
H H7A -0.1977 -0.0677 0.1951 0.048 Uiso calc R 1
C C8 0.3789(5) 0.02072(11) 0.2826(4) 0.0332(8) Uani d . 1
C C9 0.5540(5) 0.07890(11) 0.4323(4) 0.0317(7) Uani d . 1
C C10 0.5270(6) 0.12574(12) 0.6318(4) 0.0398(9) Uani d . 1
C C11 0.6550(7) 0.15904(14) 0.7385(5) 0.0546(11) Uani d . 1
H H11A 0.6820 0.1504 0.8435 0.065 Uiso calc R 1
H H11B 0.5724 0.1851 0.7213 0.065 Uiso calc R 1
C C12 0.8306(6) 0.13461(11) 0.5297(4) 0.0364(8) Uani d . 1
H H12A 0.9452 0.1137 0.5366 0.044 Uiso calc R 1
C C13 0.7991(5) 0.16178(11) 0.3899(4) 0.0337(8) Uani d . 1
C C14 0.9333(6) 0.15665(11) 0.3021(4) 0.0404(9) Uani d . 1
H H14A 1.0379 0.1353 0.3256 0.048 Uiso calc R 1
C C15 0.9140(7) 0.18305(13) 0.1786(4) 0.0467(10) Uani d . 1
H H15A 1.0054 0.1796 0.1197 0.056 Uiso calc R 1
C C16 0.7582(7) 0.21416(12) 0.1451(4) 0.0460(9) Uani d . 1
C C17 0.6198(7) 0.21933(13) 0.2277(5) 0.0529(11) Uani d . 1
H H17A 0.5127 0.2402 0.2019 0.063 Uiso calc R 1
C C18 0.6409(7) 0.19318(12) 0.3502(5) 0.0484(10) Uani d . 1
H H18A 0.5474 0.1966 0.4074 0.058 Uiso calc R 1

loop_
_atom_site_aniso_label
_atom_site_aniso_U_11
_atom_site_aniso_U_22
_atom_site_aniso_U_33
_atom_site_aniso_U_12
_atom_site_aniso_U_13
_atom_site_aniso_U_23
Cl 0.1176(11) 0.0552(7) 0.0551(7) -0.0093(7) 0.0309(7) 0.0163(6)
S1 0.0329(5) 0.0361(5) 0.0403(5) -0.0052(4) 0.0159(4) -0.0029(4)
S2 0.0544(6) 0.0545(7) 0.0407(5) -0.0209(5) 0.0089(5) -0.0064(5)
O1 0.0395(14) 0.0487(16) 0.0453(15) -0.0098(12) 0.0170(12) -0.0110(12)
O2 0.0450(16) 0.067(2) 0.0527(17) -0.0122(14) 0.0260(14) -0.0126(14)
N1 0.0423(18) 0.0380(17) 0.0512(19) -0.0078(14) 0.0241(15) -0.0061(14)
N2 0.0402(18) 0.0404(18) 0.0517(19) -0.0093(14) 0.0215(15) -0.0086(15)
N3 0.0319(15) 0.0322(16) 0.0347(15) -0.0053(12) 0.0103(12) -0.0031(12)
C1 0.039(2) 0.055(3) 0.054(2) -0.0145(19) 0.0122(19) -0.008(2)
C2 0.0331(18) 0.0305(19) 0.0370(19) 0.0015(14) 0.0094(15) 0.0037(15)
C3 0.038(2) 0.038(2) 0.041(2) 0.0016(16) 0.0188(16) -0.0061(16)
C4 0.038(2) 0.040(2) 0.045(2) -0.0023(16) 0.0224(17) -0.0001(17)
C5 0.0334(18) 0.0254(17) 0.0390(19) 0.0014(14) 0.0127(15) 0.0049(14)
C6 0.046(2) 0.039(2) 0.0381(19) -0.0053(17) 0.0202(17) -0.0035(16)
C7 0.042(2) 0.042(2) 0.043(2) -0.0068(17) 0.0224(17) 0.0000(17)
C8 0.0340(18) 0.0321(19) 0.0342(18) 0.0009(15) 0.0120(15) 0.0018(15)
C9 0.0286(17) 0.0340(19) 0.0331(18) -0.0016(14) 0.0108(14) 0.0012(15)
C10 0.041(2) 0.047(2) 0.0324(19) 0.0020(17) 0.0128(16) 0.0007(16)
C11 0.059(3) 0.057(3) 0.049(2) -0.007(2) 0.019(2) -0.014(2)
C12 0.0330(18) 0.0332(19) 0.041(2) -0.0050(15) 0.0100(16) 0.0011(16)
C13 0.0326(18) 0.0312(19) 0.0368(18) -0.0062(14) 0.0108(15) -0.0015(15)
C14 0.038(2) 0.038(2) 0.046(2) 0.0024(16) 0.0153(17) -0.0012(17)
C15 0.050(2) 0.055(3) 0.041(2) -0.0059(19) 0.0221(19) -0.0009(18)
C16 0.065(3) 0.032(2) 0.040(2) -0.0082(19) 0.0152(19) 0.0016(16)
C17 0.068(3) 0.037(2) 0.057(3) 0.017(2) 0.024(2) 0.0108(19)
C18 0.056(2) 0.045(2) 0.054(2) 0.0145(19) 0.031(2) 0.0089(19)

loop_
_atom_type_symbol
_atom_type_description
_atom_type_scat_dispersion_real
_atom_type_scat_dispersion_imag
_atom_type_scat_source
C C 0.0033 0.0016 'International Tables Vol C Tables 4.2.6.8 and 6.1.1.4'
H H 0.0000 0.0000 'International Tables Vol C Tables 4.2.6.8 and 6.1.1.4'
N N 0.0061 0.0033 'International Tables Vol C Tables 4.2.6.8 and 6.1.1.4'
O O 0.0106 0.0060 'International Tables Vol C Tables 4.2.6.8 and 6.1.1.4'
S S 0.1246 0.1234 'International Tables Vol C Tables 4.2.6.8 and 6.1.1.4'
Cl Cl 0.1484 0.1585 'International Tables Vol C Tables 4.2.6.8 and 6.1.1.4'

loop_
_geom_angle_atom_site_label_1
_geom_angle_atom_site_label_2
_geom_angle_atom_site_label_3
_geom_angle
C9 S1 C8 85.97(16)
C11 S2 C12 94.24(17)
C2 O1 C1 117.6(3)
C8 N1 N2 112.7(3)
C9 N2 N1 111.4(3)
C10 N3 C9 122.2(3)
C10 N3 C12 119.2(3)
C9 N3 C12 118.5(3)
O1 C1 H1B 109.5
O1 C1 H1C 109.5
H1B C1 H1C 109.5
O1 C1 H1D 109.5
H1B C1 H1D 109.5
H1C C1 H1D 109.5
O1 C2 C7 124.5(3)
O1 C2 C3 115.2(3)
C7 C2 C3 120.3(3)
C4 C3 C2 120.0(3)
C4 C3 H3A 120.0
C2 C3 H3A 120.0
C3 C4 C5 120.7(3)
C3 C4 H4A 119.6
C5 C4 H4A 119.6
C6 C5 C4 118.1(3)
C6 C5 C8 122.2(3)
C4 C5 C8 119.6(3)
C5 C6 C7 121.8(3)
C5 C6 H6A 119.1
C7 C6 H6A 119.1
C2 C7 C6 119.1(3)
C2 C7 H7A 120.5
C6 C7 H7A 120.5
N1 C8 C5 124.1(3)
N1 C8 S1 114.0(3)
C5 C8 S1 121.9(2)
N2 C9 N3 120.8(3)
N2 C9 S1 115.9(3)
N3 C9 S1 123.3(2)
O2 C10 N3 123.3(3)
O2 C10 C11 124.6(3)
N3 C10 C11 112.1(3)
C10 C11 S2 108.5(3)
C10 C11 H11A 110.0
S2 C11 H11A 110.0
C10 C11 H11B 110.0
S2 C11 H11B 110.0
H11A C11 H11B 108.4
N3 C12 C13 113.4(3)
N3 C12 S2 104.3(2)
C13 C12 S2 111.0(2)
N3 C12 H12A 109.3
C13 C12 H12A 109.3
S2 C12 H12A 109.3
C14 C13 C18 118.5(3)
C14 C13 C12 120.2(3)
C18 C13 C12 121.3(3)
C13 C14 C15 120.7(3)
C13 C14 H14A 119.7
C15 C14 H14A 119.7
C16 C15 C14 118.9(4)
C16 C15 H15A 120.5
C14 C15 H15A 120.5
C17 C16 C15 121.6(4)
C17 C16 Cl 119.0(3)
C15 C16 Cl 119.4(3)
C16 C17 C18 118.9(4)
C16 C17 H17A 120.5
C18 C17 H17A 120.5
C17 C18 C13 121.3(4)
C17 C18 H18A 119.3
C13 C18 H18A 119.3

loop_
_geom_bond_atom_site_label_1
_geom_bond_atom_site_label_2
_geom_bond_distance
Cl C16 1.749(4)
S1 C9 1.726(3)
S1 C8 1.743(3)
S2 C11 1.788(4)
S2 C12 1.837(4)
O1 C2 1.371(4)
O1 C1 1.423(4)
O2 C10 1.215(4)
N1 C8 1.301(4)
N1 N2 1.392(4)
N2 C9 1.289(4)
N3 C10 1.371(4)
N3 C9 1.398(4)
N3 C12 1.469(4)
C1 H1B 0.960
C1 H1C 0.960
C1 H1D 0.960
C2 C7 1.382(5)
C2 C3 1.385(5)
C3 C4 1.380(5)
C3 H3A 0.930
C4 C5 1.396(5)
C4 H4A 0.930
C5 C6 1.385(5)
C5 C8 1.467(5)
C6 C7 1.385(5)
C6 H6A 0.930
C7 H7A 0.930
C10 C11 1.499(5)
C11 H11A 0.970
C11 H11B 0.970
C12 C13 1.514(5)
C12 H12A 0.980
C13 C14 1.376(5)
C13 C18 1.387(5)
C14 C15 1.392(5)
C14 H14A 0.930
C15 C16 1.370(6)
C15 H15A 0.930
C16 C17 1.362(6)
C17 C18 1.377(5)
C17 H17A 0.930
C18 H18A 0.930

loop_
_geom_hbond_atom_site_label_D
_geom_hbond_atom_site_label_H
_geom_hbond_atom_site_label_A
_geom_hbond_site_symmetry_A
_geom_hbond_distance_DH
_geom_hbond_distance_HA
_geom_hbond_distance_DA
_geom_hbond_angle_DHA
_geom_hbond_publ_flag
C7 H7A O2 3_556 0.93 2.55 3.392(8) 151 yes

loop_
_geom_torsion_atom_site_label_1
_geom_torsion_atom_site_label_2
_geom_torsion_atom_site_label_3
_geom_torsion_atom_site_label_4
_geom_torsion
C8 N1 N2 C9 0.2(4)
C1 O1 C2 C7 4.9(5)
C1 O1 C2 C3 -174.8(3)
O1 C2 C3 C4 179.7(3)
C7 C2 C3 C4 0.0(5)
C2 C3 C4 C5 -0.4(5)
C3 C4 C5 C6 0.0(5)
C3 C4 C5 C8 -176.3(3)
C4 C5 C6 C7 0.7(5)
C8 C5 C6 C7 177.0(3)
O1 C2 C7 C6 -178.9(3)
C3 C2 C7 C6 0.7(5)
C5 C6 C7 C2 -1.1(6)
N2 N1 C8 C5 179.1(3)
N2 N1 C8 S1 -0.1(4)
C6 C5 C8 N1 172.5(3)
C4 C5 C8 N1 -11.3(5)
C6 C5 C8 S1 -8.4(5)
C4 C5 C8 S1 167.8(3)
C9 S1 C8 N1 -0.1(3)
C9 S1 C8 C5 -179.3(3)
N1 N2 C9 N3 179.8(3)
N1 N2 C9 S1 -0.3(4)
C10 N3 C9 N2 -174.6(3)
C12 N3 C9 N2 1.9(5)
C10 N3 C9 S1 5.6(5)
C12 N3 C9 S1 -177.9(2)
C8 S1 C9 N2 0.2(3)
C8 S1 C9 N3 -179.9(3)
C9 N3 C10 O2 -8.2(6)
C12 N3 C10 O2 175.3(4)
C9 N3 C10 C11 172.0(3)
C12 N3 C10 C11 -4.5(5)
O2 C10 C11 S2 174.9(3)
N3 C10 C11 S2 -5.3(4)
C12 S2 C11 C10 10.2(3)
C10 N3 C12 C13 -109.4(3)
C9 N3 C12 C13 74.0(4)
C10 N3 C12 S2 11.5(4)
C9 N3 C12 S2 -165.1(2)
C11 S2 C12 N3 -11.8(3)
C11 S2 C12 C13 110.6(3)
N3 C12 C13 C14 -126.7(3)
S2 C12 C13 C14 116.3(3)
N3 C12 C13 C18 55.6(5)
S2 C12 C13 C18 -61.4(4)
C18 C13 C14 C15 1.5(5)
C12 C13 C14 C15 -176.3(3)
C13 C14 C15 C16 -0.4(6)
C14 C15 C16 C17 -1.2(6)
C14 C15 C16 Cl 179.1(3)
C15 C16 C17 C18 1.5(7)
Cl C16 C17 C18 -178.8(3)
C16 C17 C18 C13 -0.3(7)
C14 C13 C18 C17 -1.2(6)
C12 C13 C18 C17 176.6(4)
